data_1561489
loop_
_publ_author_name
'Koffi, Agbelenko'
'Ade, Martin'
'Hillebrecht, Harald'

_publ_section_title
;
 Single crystal studies of binary compounds Ta/Ga -- A system with
 experimental and crystallographic peculiarities
;
_journal_name_full 'Journal of Solid State Chemistry'
_journal_page_first 88
_journal_page_last 102
_journal_paper_doi 10.1016/j.jssc.2016.03.014
_journal_volume 238
_journal_year 2016
_chemical_formula_sum 'Ga41 Ta8'
_chemical_formula_weight 4306.12
_space_group_crystal_system trigonal
_space_group_IT_number 148
_space_group_name_Hall '-R 3'
_space_group_name_H-M_alt 'R -3 :H'
_atom_sites_solution_hydrogens .
_cell_angle_alpha 90
_cell_angle_beta 90
_cell_angle_gamma 120
_cell_formula_units_Z 3
_cell_length_a 14.3110(19)
_cell_length_b 14.3110(19)
_cell_length_c 15.344(3)
_cell_measurement_reflns_used 5924
_cell_measurement_temperature 293(2)
_cell_measurement_theta_max 31.8
_cell_measurement_theta_min 2.1
_cell_volume 2721.5(7)
_computing_cell_refinement 'Software for IPDS-II, Fa. Stoe'
_computing_data_collection 'Software for IPDS-II, Fa. Stoe'
_computing_data_reduction 'Software for IPDS-II, Fa. Stoe'
_computing_molecular_graphics 'Diamond (Crystal impact, 2005)'
_computing_publication_material 'SHELXL-97_(Sheldrick, 2008)'
_computing_structure_refinement 'SHELXL-2013 (Sheldrick, 2013)'
_computing_structure_solution 'SHELXS-97 (Sheldrick, 2008)'
_diffrn_ambient_temperature 293(2)
_diffrn_measured_fraction_theta_full 0.974
_diffrn_measured_fraction_theta_max 0.998
_diffrn_measurement_details
; 
0 degree < omega < 180 degree
psi = 0, 111
delta omega 2 degree
exposure time 240s 
;
_diffrn_measurement_device '2-circle goniometer'
_diffrn_measurement_device_type 'STOE IPDS 2'
_diffrn_measurement_method 'rotation method'
_diffrn_radiation_collimation '0.5 mm diameter, multiple pinhole'
_diffrn_radiation_monochromator 'plane graphite'
_diffrn_radiation_polarisn_norm 0
_diffrn_radiation_type MoK\a
_diffrn_radiation_wavelength 0.71073
_diffrn_reflns_av_R_equivalents 0.3080
_diffrn_reflns_av_unetI/netI 0.1017
_diffrn_reflns_Laue_measured_fraction_full 0.974
_diffrn_reflns_Laue_measured_fraction_max 0.998
_diffrn_reflns_limit_h_max 16
_diffrn_reflns_limit_h_min -16
_diffrn_reflns_limit_k_max 16
_diffrn_reflns_limit_k_min -16
_diffrn_reflns_limit_l_max 18
_diffrn_reflns_limit_l_min -18
_diffrn_reflns_number 11614
_diffrn_reflns_point_group_measured_fraction_full 0.974
_diffrn_reflns_point_group_measured_fraction_max 0.998
_diffrn_reflns_theta_full 25.242
_diffrn_reflns_theta_max 24.970
_diffrn_reflns_theta_min 2.847
_diffrn_source 'sealed X-ray tube, 12 x 0.4 mm long-fine focus'
_diffrn_source_current 40
_diffrn_source_power 2.00
_diffrn_source_voltage 50
_exptl_absorpt_coefficient_mu 53.818
_exptl_absorpt_correction_T_max 0.199
_exptl_absorpt_correction_T_min 0.049
_exptl_absorpt_correction_type numerical
_exptl_absorpt_process_details 'X-Red and X-SHAPE  (Stoe & Cie, 1999)'
_exptl_crystal_colour metallic
_exptl_crystal_density_diffrn 7.882
_exptl_crystal_description rod
_exptl_crystal_F_000 5565
_exptl_crystal_size_max 0.05
_exptl_crystal_size_mid 0.02
_exptl_crystal_size_min 0.01
_refine_diff_density_max 23.258
_refine_diff_density_min -6.362
_refine_diff_density_rms 2.231
_refine_ls_extinction_coef .
_refine_ls_extinction_method none
_refine_ls_goodness_of_fit_ref 1.477
_refine_ls_hydrogen_treatment undef
_refine_ls_matrix_type full
_refine_ls_number_parameters 34
_refine_ls_number_reflns 1068
_refine_ls_number_restraints 0
_refine_ls_restrained_S_all 1.477
_refine_ls_R_factor_all 0.2033
_refine_ls_R_factor_gt 0.1632
_refine_ls_shift/su_max 0.000
_refine_ls_shift/su_mean 0.000
_refine_ls_structure_factor_coef Fsqd
_refine_ls_weighting_details 'w=1/[\s^2^(Fo^2^)+(0.2000P)^2^] where P=(Fo^2^+2Fc^2^)/3'
_refine_ls_weighting_scheme calc
_refine_ls_wR_factor_gt 0.3818
_refine_ls_wR_factor_ref 0.4144
_reflns_Friedel_coverage 0.000
_reflns_Friedel_fraction_full .
_reflns_Friedel_fraction_max .
_reflns_number_gt 752
_reflns_number_total 1068
_reflns_threshold_expression 'I > 2\s(I)'
_cod_data_source_file Ta8Ga41_HH.cif
_cod_data_source_block Ta8GA41
_cod_original_cell_volume 2721.4(9)
_cod_database_code 1561489
_shelx_space_group_comment
;
The symmetry employed for this shelxl refinement is uniquely defined
by the following loop, which should always be used as a source of
symmetry information in preference to the above space-group names.
They are only intended as comments.
;
_shelxl_version_number 2013-4

loop_
_space_group_symop_operation_xyz
'x, y, z'
'-y, x-y, z'
'-x+y, -x, z'
'x+2/3, y+1/3, z+1/3'
'-y+2/3, x-y+1/3, z+1/3'
'-x+y+2/3, -x+1/3, z+1/3'
'x+1/3, y+2/3, z+2/3'
'-y+1/3, x-y+2/3, z+2/3'
'-x+y+1/3, -x+2/3, z+2/3'
'-x, -y, -z'
'y, -x+y, -z'
'x-y, x, -z'
'-x+2/3, -y+1/3, -z+1/3'
'y+2/3, -x+y+1/3, -z+1/3'
'x-y+2/3, x+1/3, -z+1/3'
'-x+1/3, -y+2/3, -z+2/3'
'y+1/3, -x+y+2/3, -z+2/3'
'x-y+1/3, x+2/3, -z+2/3'

loop_
_atom_site_label
_atom_site_type_symbol
_atom_site_fract_x
_atom_site_fract_y
_atom_site_fract_z
_atom_site_U_iso_or_equiv
_atom_site_adp_type
_atom_site_occupancy
_atom_site_site_symmetry_order
_atom_site_calc_flag
_atom_site_refinement_flags_posn
_atom_site_refinement_flags_adp
_atom_site_refinement_flags_occupancy
_atom_site_disorder_assembly
_atom_site_disorder_group
Ta1 Ta 0.0000 0.0000 0.3074(3) 0.0107(13) Uiso 1 3 d S . P . .
Ta2 Ta 0.3717(2) 0.02365(19) 0.23402(16) 0.0052(10) Uiso 1 1 d . . . . .
Ga1 Ga 0.6667 0.3333 0.3333 0.026(5) Uiso 1 6 d S . P . .
Ga2 Ga 0.0000 0.0000 0.5000 0.036(6) Uiso 1 6 d S . P . .
Ga3 Ga 0.3333 0.1667 0.1667 0.018(3) Uiso 1 2 d S . P . .
Ga4 Ga 0.4281(9) 0.2028(9) 0.3366(8) 0.038(3) Uiso 1 1 d . . . . .
Ga5 Ga 0.5521(10) 0.2091(9) 0.1709(8) 0.041(3) Uiso 1 1 d . . . . .
Ga6 Ga 0.3441(7) -0.1638(7) 0.2823(6) 0.023(2) Uiso 1 1 d . . . . .
Ga7 Ga 0.1820(6) 0.0014(6) 0.2825(5) 0.0162(18) Uiso 1 1 d . . . . .
Ga8 Ga 0.3254(7) -0.0193(7) 0.3991(6) 0.020(2) Uiso 1 1 d . . . . .
Ga9 Ga 0.5178(7) -0.0110(7) 0.1604(5) 0.0178(19) Uiso 1 1 d . . . . .

loop_
_atom_type_symbol
_atom_type_description
_atom_type_scat_dispersion_real
_atom_type_scat_dispersion_imag
_atom_type_scat_source
Ga Ga 0.2307 1.6083 'International Tables Vol C Tables 4.2.6.8 and 6.1.1.4'
Ta Ta -0.7052 6.5227 'International Tables Vol C Tables 4.2.6.8 and 6.1.1.4'

loop_
_geom_angle_atom_site_label_1
_geom_angle_atom_site_label_2
_geom_angle_atom_site_label_3
_geom_angle
_geom_angle_site_symmetry_1
_geom_angle_site_symmetry_3
Ga7 Ta1 Ga7 117.93(10) 3 2
Ga7 Ta1 Ga7 117.93(10) 3 .
Ga7 Ta1 Ga7 117.92(10) 2 .
Ga7 Ta1 Ga6 161.4(3) 3 17
Ga7 Ta1 Ga6 70.9(3) 2 17
Ga7 Ta1 Ga6 64.9(3) . 17
Ga7 Ta1 Ga6 70.9(3) 3 18_445
Ga7 Ta1 Ga6 64.9(3) 2 18_445
Ga7 Ta1 Ga6 161.4(3) . 18_445
Ga6 Ta1 Ga6 101.4(3) 17 18_445
Ga7 Ta1 Ga6 64.9(3) 3 16_545
Ga7 Ta1 Ga6 161.4(3) 2 16_545
Ga7 Ta1 Ga6 70.9(3) . 16_545
Ga6 Ta1 Ga6 101.4(3) 17 16_545
Ga6 Ta1 Ga6 101.4(3) 18_445 16_545
Ga7 Ta1 Ga5 67.5(3) 3 15_445
Ga7 Ta1 Ga5 119.2(4) 2 15_445
Ga7 Ta1 Ga5 63.3(3) . 15_445
Ga6 Ta1 Ga5 124.5(3) 17 15_445
Ga6 Ta1 Ga5 133.3(3) 18_445 15_445
Ga6 Ta1 Ga5 79.3(3) 16_545 15_445
Ga7 Ta1 Ga5 119.2(4) 3 13
Ga7 Ta1 Ga5 63.3(3) 2 13
Ga7 Ta1 Ga5 67.5(3) . 13
Ga6 Ta1 Ga5 79.3(3) 17 13
Ga6 Ta1 Ga5 124.5(3) 18_445 13
Ga6 Ta1 Ga5 133.3(3) 16_545 13
Ga5 Ta1 Ga5 63.8(4) 15_445 13
Ga7 Ta1 Ga5 63.3(3) 3 14_455
Ga7 Ta1 Ga5 67.5(3) 2 14_455
Ga7 Ta1 Ga5 119.2(4) . 14_455
Ga6 Ta1 Ga5 133.3(3) 17 14_455
Ga6 Ta1 Ga5 79.3(3) 18_445 14_455
Ga6 Ta1 Ga5 124.5(3) 16_545 14_455
Ga5 Ta1 Ga5 63.8(4) 15_445 14_455
Ga5 Ta1 Ga5 63.8(4) 13 14_455
Ga7 Ta1 Ga2 98.4(2) 3 .
Ga7 Ta1 Ga2 98.4(2) 2 .
Ga7 Ta1 Ga2 98.4(2) . .
Ga6 Ta1 Ga2 63.3(2) 17 .
Ga6 Ta1 Ga2 63.3(2) 18_445 .
Ga6 Ta1 Ga2 63.3(2) 16_545 .
Ga5 Ta1 Ga2 142.4(3) 15_445 .
Ga5 Ta1 Ga2 142.4(3) 13 .
Ga5 Ta1 Ga2 142.4(3) 14_455 .
Ga3 Ta2 Ga8 66.36(19) . 8_544
Ga3 Ta2 Ga8 116.4(2) . .
Ga8 Ta2 Ga8 160.7(2) 8_544 .
Ga3 Ta2 Ga6 160.4(2) . .
Ga8 Ta2 Ga6 104.8(3) 8_544 .
Ga8 Ta2 Ga6 66.0(3) . .
Ga3 Ta2 Ga9 118.7(2) . .
Ga8 Ta2 Ga9 68.1(3) 8_544 .
Ga8 Ta2 Ga9 120.2(3) . .
Ga6 Ta2 Ga9 69.8(3) . .
Ga3 Ta2 Ga9 96.66(19) . 15_445
Ga8 Ta2 Ga9 64.4(3) 8_544 15_445
Ga8 Ta2 Ga9 96.4(3) . 15_445
Ga6 Ta2 Ga9 64.0(3) . 15_445
Ga9 Ta2 Ga9 98.5(3) . 15_445
Ga3 Ta2 Ga7 66.50(18) . .
Ga8 Ta2 Ga7 101.7(3) 8_544 .
Ga8 Ta2 Ga7 65.1(3) . .
Ga6 Ta2 Ga7 100.1(3) . .
Ga9 Ta2 Ga7 162.0(3) . .
Ga9 Ta2 Ga7 63.5(2) 15_445 .
Ga3 Ta2 Ga4 64.7(2) . .
Ga8 Ta2 Ga4 127.0(3) 8_544 .
Ga8 Ta2 Ga4 65.7(3) . .
Ga6 Ta2 Ga4 127.9(3) . .
Ga9 Ta2 Ga4 121.9(3) . .
Ga9 Ta2 Ga4 139.6(3) 15_445 .
Ga7 Ta2 Ga4 76.1(3) . .
Ga3 Ta2 Ga4 118.1(3) . 18_545
Ga8 Ta2 Ga4 127.2(3) 8_544 18_545
Ga8 Ta2 Ga4 69.8(3) . 18_545
Ga6 Ta2 Ga4 81.3(3) . 18_545
Ga9 Ta2 Ga4 65.5(3) . 18_545
Ga9 Ta2 Ga4 145.2(3) 15_445 18_545
Ga7 Ta2 Ga4 129.3(3) . 18_545
Ga4 Ta2 Ga4 64.8(4) . 18_545
Ga3 Ta2 Ga5 64.5(2) . .
Ga8 Ta2 Ga5 74.6(3) 8_544 .
Ga8 Ta2 Ga5 124.4(3) . .
Ga6 Ta2 Ga5 131.8(3) . .
Ga9 Ta2 Ga5 65.6(3) . .
Ga9 Ta2 Ga5 139.1(3) 15_445 .
Ga7 Ta2 Ga5 127.6(3) . .
Ga4 Ta2 Ga5 67.2(3) . .
Ga4 Ta2 Ga5 64.5(4) 18_545 .
Ga4 Ga1 Ga4 180.0 17 2_655
Ga4 Ga1 Ga4 60.028(14) 17 3_665
Ga4 Ga1 Ga4 119.972(16) 2_655 3_665
Ga4 Ga1 Ga4 119.973(15) 17 16_655
Ga4 Ga1 Ga4 60.027(14) 2_655 16_655
Ga4 Ga1 Ga4 60.029(15) 3_665 16_655
Ga4 Ga1 Ga4 60.029(15) 17 .
Ga4 Ga1 Ga4 119.971(15) 2_655 .
Ga4 Ga1 Ga4 119.972(14) 3_665 .
Ga4 Ga1 Ga4 180.0 16_655 .
Ga4 Ga1 Ga4 119.973(15) 17 18_545
Ga4 Ga1 Ga4 60.027(15) 2_655 18_545
Ga4 Ga1 Ga4 180.0 3_665 18_545
Ga4 Ga1 Ga4 119.970(14) 16_655 18_545
Ga4 Ga1 Ga4 60.029(15) . 18_545
Ga4 Ga1 Ga5 61.8(3) 17 17
Ga4 Ga1 Ga5 118.2(3) 2_655 17
Ga4 Ga1 Ga5 89.7(3) 3_665 17
Ga4 Ga1 Ga5 120.6(3) 16_655 17
Ga4 Ga1 Ga5 59.4(3) . 17
Ga4 Ga1 Ga5 90.3(3) 18_545 17
Ga4 Ga1 Ga5 90.3(3) 17 16_655
Ga4 Ga1 Ga5 89.7(3) 2_655 16_655
Ga4 Ga1 Ga5 59.4(3) 3_665 16_655
Ga4 Ga1 Ga5 61.8(3) 16_655 16_655
Ga4 Ga1 Ga5 118.2(3) . 16_655
Ga4 Ga1 Ga5 120.6(3) 18_545 16_655
Ga5 Ga1 Ga5 58.8(4) 17 16_655
Ga4 Ga1 Ga5 120.6(3) 17 18_545
Ga4 Ga1 Ga5 59.4(3) 2_655 18_545
Ga4 Ga1 Ga5 118.2(3) 3_665 18_545
Ga4 Ga1 Ga5 90.3(3) 16_655 18_545
Ga4 Ga1 Ga5 89.7(3) . 18_545
Ga4 Ga1 Ga5 61.8(3) 18_545 18_545
Ga5 Ga1 Ga5 58.8(4) 17 18_545
Ga5 Ga1 Ga5 58.8(4) 16_655 18_545
Ga4 Ga1 Ga5 89.7(3) 17 .
Ga4 Ga1 Ga5 90.3(3) 2_655 .
Ga4 Ga1 Ga5 120.6(3) 3_665 .
Ga4 Ga1 Ga5 118.2(3) 16_655 .
Ga4 Ga1 Ga5 61.8(3) . .
Ga4 Ga1 Ga5 59.4(3) 18_545 .
Ga5 Ga1 Ga5 121.2(4) 17 .
Ga5 Ga1 Ga5 180.0 16_655 .
Ga5 Ga1 Ga5 121.2(4) 18_545 .
Ga4 Ga1 Ga5 118.2(3) 17 2_655
Ga4 Ga1 Ga5 61.8(3) 2_655 2_655
Ga4 Ga1 Ga5 90.3(3) 3_665 2_655
Ga4 Ga1 Ga5 59.4(3) 16_655 2_655
Ga4 Ga1 Ga5 120.6(3) . 2_655
Ga4 Ga1 Ga5 89.7(3) 18_545 2_655
Ga5 Ga1 Ga5 180.0 17 2_655
Ga5 Ga1 Ga5 121.2(4) 16_655 2_655
Ga5 Ga1 Ga5 121.2(4) 18_545 2_655
Ga5 Ga1 Ga5 58.8(4) . 2_655
Ga4 Ga1 Ga5 59.4(3) 17 3_665
Ga4 Ga1 Ga5 120.6(3) 2_655 3_665
Ga4 Ga1 Ga5 61.8(3) 3_665 3_665
Ga4 Ga1 Ga5 89.7(3) 16_655 3_665
Ga4 Ga1 Ga5 90.3(3) . 3_665
Ga4 Ga1 Ga5 118.2(3) 18_545 3_665
Ga5 Ga1 Ga5 121.2(4) 17 3_665
Ga5 Ga1 Ga5 121.2(4) 16_655 3_665
Ga5 Ga1 Ga5 180.0 18_545 3_665
Ga5 Ga1 Ga5 58.8(4) . 3_665
Ga5 Ga1 Ga5 58.8(4) 2_655 3_665
Ga6 Ga2 Ga6 180.0 16_545 4_455
Ga6 Ga2 Ga6 87.5(3) 16_545 18_445
Ga6 Ga2 Ga6 92.5(3) 4_455 18_445
Ga6 Ga2 Ga6 92.5(3) 16_545 6
Ga6 Ga2 Ga6 87.5(3) 4_455 6
Ga6 Ga2 Ga6 180.0 18_445 6
Ga6 Ga2 Ga6 87.5(3) 16_545 17
Ga6 Ga2 Ga6 92.5(3) 4_455 17
Ga6 Ga2 Ga6 87.5(3) 18_445 17
Ga6 Ga2 Ga6 92.5(3) 6 17
Ga6 Ga2 Ga6 92.5(3) 16_545 5_445
Ga6 Ga2 Ga6 87.5(3) 4_455 5_445
Ga6 Ga2 Ga6 92.5(3) 18_445 5_445
Ga6 Ga2 Ga6 87.5(3) 6 5_445
Ga6 Ga2 Ga6 180.0 17 5_445
Ga6 Ga2 Ta1 52.99(17) 16_545 .
Ga6 Ga2 Ta1 127.01(18) 4_455 .
Ga6 Ga2 Ta1 52.99(17) 18_445 .
Ga6 Ga2 Ta1 127.01(17) 6 .
Ga6 Ga2 Ta1 52.99(17) 17 .
Ga6 Ga2 Ta1 127.01(18) 5_445 .
Ga6 Ga2 Ta1 127.01(17) 16_545 10_556
Ga6 Ga2 Ta1 52.99(18) 4_455 10_556
Ga6 Ga2 Ta1 127.01(17) 18_445 10_556
Ga6 Ga2 Ta1 52.99(17) 6 10_556
Ga6 Ga2 Ta1 127.01(17) 17 10_556
Ga6 Ga2 Ta1 52.99(18) 5_445 10_556
Ta1 Ga2 Ta1 180.0 . 10_556
Ta2 Ga3 Ta2 180.0 . 13
Ta2 Ga3 Ga8 123.03(19) . 17
Ta2 Ga3 Ga8 56.97(19) 13 17
Ta2 Ga3 Ga8 56.97(19) . 8_544
Ta2 Ga3 Ga8 123.03(19) 13 8_544
Ga8 Ga3 Ga8 180.0 17 8_544
Ta2 Ga3 Ga4 60.7(2) . .
Ta2 Ga3 Ga4 119.3(2) 13 .
Ga8 Ga3 Ga4 65.4(3) 17 .
Ga8 Ga3 Ga4 114.6(3) 8_544 .
Ta2 Ga3 Ga4 119.3(2) . 13
Ta2 Ga3 Ga4 60.7(2) 13 13
Ga8 Ga3 Ga4 114.6(3) 17 13
Ga8 Ga3 Ga4 65.4(3) 8_544 13
Ga4 Ga3 Ga4 180.0 . 13
Ta2 Ga3 Ga5 61.2(2) . .
Ta2 Ga3 Ga5 118.8(2) 13 .
Ga8 Ga3 Ga5 110.2(3) 17 .
Ga8 Ga3 Ga5 69.8(3) 8_544 .
Ga4 Ga3 Ga5 64.8(3) . .
Ga4 Ga3 Ga5 115.2(3) 13 .
Ta2 Ga3 Ga5 118.8(2) . 13
Ta2 Ga3 Ga5 61.2(2) 13 13
Ga8 Ga3 Ga5 69.8(3) 17 13
Ga8 Ga3 Ga5 110.2(3) 8_544 13
Ga4 Ga3 Ga5 115.2(3) . 13
Ga4 Ga3 Ga5 64.8(3) 13 13
Ga5 Ga3 Ga5 180.0 . 13
Ta2 Ga3 Ga7 58.26(17) . .
Ta2 Ga3 Ga7 121.74(17) 13 .
Ga8 Ga3 Ga7 88.8(2) 17 .
Ga8 Ga3 Ga7 91.2(2) 8_544 .
Ga4 Ga3 Ga7 71.4(3) . .
Ga4 Ga3 Ga7 108.6(3) 13 .
Ga5 Ga3 Ga7 116.8(3) . .
Ga5 Ga3 Ga7 63.2(3) 13 .
Ta2 Ga3 Ga7 121.74(17) . 13
Ta2 Ga3 Ga7 58.26(17) 13 13
Ga8 Ga3 Ga7 91.2(2) 17 13
Ga8 Ga3 Ga7 88.8(2) 8_544 13
Ga4 Ga3 Ga7 108.6(3) . 13
Ga4 Ga3 Ga7 71.4(3) 13 13
Ga5 Ga3 Ga7 63.2(3) . 13
Ga5 Ga3 Ga7 116.8(3) 13 13
Ga7 Ga3 Ga7 180.0 . 13
Ta2 Ga4 Ta2 146.7(5) . 17
Ta2 Ga4 Ga3 54.6(2) . .
Ta2 Ga4 Ga3 108.1(4) 17 .
Ta2 Ga4 Ga8 54.7(3) . .
Ta2 Ga4 Ga8 110.0(4) 17 .
Ga3 Ga4 Ga8 99.6(4) . .
Ta2 Ga4 Ga9 110.3(4) . 17
Ta2 Ga4 Ga9 55.1(3) 17 17
Ga3 Ga4 Ga9 129.1(4) . 17
Ga8 Ga4 Ga9 57.4(3) . 17
Ta2 Ga4 Ga1 106.6(4) . .
Ta2 Ga4 Ga1 106.6(4) 17 .
Ga3 Ga4 Ga1 113.0(4) . .
Ga8 Ga4 Ga1 119.1(4) . .
Ga9 Ga4 Ga1 117.8(4) 17 .
Ta2 Ga4 Ga4 142.4(7) . 17
Ta2 Ga4 Ga4 57.6(4) 17 17
Ga3 Ga4 Ga4 96.0(5) . 17
Ga8 Ga4 Ga4 162.8(7) . 17
Ga9 Ga4 Ga4 106.6(6) 17 17
Ga1 Ga4 Ga4 59.984(6) . 17
Ta2 Ga4 Ga4 57.6(4) . 18_545
Ta2 Ga4 Ga4 148.0(6) 17 18_545
Ga3 Ga4 Ga4 103.9(6) . 18_545
Ga8 Ga4 Ga4 63.1(4) . 18_545
Ga9 Ga4 Ga4 103.0(6) 17 18_545
Ga1 Ga4 Ga4 59.986(7) . 18_545
Ga4 Ga4 Ga4 119.89(6) 17 18_545
Ta2 Ga4 Ga5 146.1(5) . 17
Ta2 Ga4 Ga5 58.2(3) 17 17
Ga3 Ga4 Ga5 158.1(5) . 17
Ga8 Ga4 Ga5 101.3(5) . 17
Ga9 Ga4 Ga5 59.9(4) 17 17
Ga1 Ga4 Ga5 61.3(3) . 17
Ga4 Ga4 Ga5 62.5(4) 17 17
Ga4 Ga4 Ga5 91.4(5) 18_545 17
Ta2 Ga4 Ga5 56.8(3) . .
Ta2 Ga4 Ga5 143.4(5) 17 .
Ga3 Ga4 Ga5 57.8(3) . .
Ga8 Ga4 Ga5 105.8(4) . .
Ga9 Ga4 Ga5 161.1(5) 17 .
Ga1 Ga4 Ga5 60.1(3) . .
Ga4 Ga4 Ga5 88.7(5) 17 .
Ga4 Ga4 Ga5 58.8(4) 18_545 .
Ga5 Ga4 Ga5 121.4(6) 17 .
Ta2 Ga4 Ga8 109.2(4) . 17
Ta2 Ga4 Ga8 52.8(3) 17 17
Ga3 Ga4 Ga8 56.8(3) . 17
Ga8 Ga4 Ga8 126.8(4) . 17
Ga9 Ga4 Ga8 98.6(4) 17 17
Ga1 Ga4 Ga8 114.1(4) . 17
Ga4 Ga4 Ga8 57.7(4) 17 17
Ga4 Ga4 Ga8 157.6(7) 18_545 17
Ga5 Ga4 Ga8 104.5(4) 17 17
Ga5 Ga4 Ga8 99.1(4) . 17
Ta2 Ga4 Ga7 50.7(2) . .
Ta2 Ga4 Ga7 96.0(3) 17 .
Ga3 Ga4 Ga7 54.6(2) . .
Ga8 Ga4 Ga7 53.4(3) . .
Ga9 Ga4 Ga7 78.0(3) 17 .
Ga1 Ga4 Ga7 157.2(4) . .
Ga4 Ga4 Ga7 134.5(5) 17 .
Ga4 Ga4 Ga7 102.0(4) 18_545 .
Ga5 Ga4 Ga7 137.8(5) 17 .
Ga5 Ga4 Ga7 99.4(4) . .
Ga8 Ga4 Ga7 76.8(3) 17 .
Ta2 Ga5 Ta1 147.8(5) . 13
Ta2 Ga5 Ga7 110.3(4) . 14
Ta1 Ga5 Ga7 55.2(3) 13 14
Ta2 Ga5 Ga3 54.2(2) . .
Ta1 Ga5 Ga3 110.2(4) 13 .
Ga7 Ga5 Ga3 130.6(5) 14 .
Ta2 Ga5 Ga9 54.6(3) . .
Ta1 Ga5 Ga9 111.5(4) 13 .
Ga7 Ga5 Ga9 58.0(3) 14 .
Ga3 Ga5 Ga9 101.0(4) . .
Ta2 Ga5 Ga5 146.4(5) . 2_655
Ta1 Ga5 Ga5 58.1(2) 13 2_655
Ga7 Ga5 Ga5 62.5(4) 14 2_655
Ga3 Ga5 Ga5 156.5(6) . 2_655
Ga9 Ga5 Ga5 102.3(6) . 2_655
Ta2 Ga5 Ga5 142.2(5) . 3_665
Ta1 Ga5 Ga5 58.1(2) 13 3_665
Ga7 Ga5 Ga5 107.1(4) 14 3_665
Ga3 Ga5 Ga5 96.6(6) . 3_665
Ga9 Ga5 Ga5 162.0(6) . 3_665
Ga5 Ga5 Ga5 60.001(1) 2_655 3_665
Ta2 Ga5 Ga4 57.3(3) . 18_545
Ta1 Ga5 Ga4 146.3(5) 13 18_545
Ga7 Ga5 Ga4 101.1(4) 14 18_545
Ga3 Ga5 Ga4 103.5(4) . 18_545
Ga9 Ga5 Ga4 59.3(4) . 18_545
Ga5 Ga5 Ga4 90.7(5) 2_655 18_545
Ga5 Ga5 Ga4 119.9(3) 3_665 18_545
Ta2 Ga5 Ga7 110.6(4) . 13
Ta1 Ga5 Ga7 53.4(3) 13 13
Ga7 Ga5 Ga7 99.8(5) 14 13
Ga3 Ga5 Ga7 58.5(3) . 13
Ga9 Ga5 Ga7 131.3(5) . 13
Ga5 Ga5 Ga7 103.0(3) 2_655 13
Ga5 Ga5 Ga7 56.9(4) 3_665 13
Ga4 Ga5 Ga7 158.6(5) 18_545 13
Ta2 Ga5 Ga1 104.2(4) . .
Ta1 Ga5 Ga1 107.9(4) 13 .
Ga7 Ga5 Ga1 118.5(4) 14 .
Ga3 Ga5 Ga1 110.9(4) . .
Ga9 Ga5 Ga1 115.2(4) . .
Ga5 Ga5 Ga1 60.62(19) 2_655 .
Ga5 Ga5 Ga1 60.62(19) 3_665 .
Ga4 Ga5 Ga1 59.2(3) 18_545 .
Ga7 Ga5 Ga1 113.5(4) 13 .
Ta2 Ga5 Ga4 55.9(3) . .
Ta1 Ga5 Ga4 145.0(5) 13 .
Ga7 Ga5 Ga4 159.1(5) 14 .
Ga3 Ga5 Ga4 57.4(3) . .
Ga9 Ga5 Ga4 103.3(4) . .
Ga5 Ga5 Ga4 118.7(3) 2_655 .
Ga5 Ga5 Ga4 89.2(4) 3_665 .
Ga4 Ga5 Ga4 58.7(3) 18_545 .
Ga7 Ga5 Ga4 100.0(4) 13 .
Ga1 Ga5 Ga4 58.1(3) . .
Ta2 Ga5 Ga8 49.9(2) . 8_544
Ta1 Ga5 Ga8 97.9(4) 13 8_544
Ga7 Ga5 Ga8 79.4(4) 14 8_544
Ga3 Ga5 Ga8 54.5(3) . 8_544
Ga9 Ga5 Ga8 55.9(3) . 8_544
Ga5 Ga5 Ga8 141.6(4) 2_655 8_544
Ga5 Ga5 Ga8 135.8(5) 3_665 8_544
Ga4 Ga5 Ga8 100.6(4) 18_545 8_544
Ga7 Ga5 Ga8 78.9(4) 13 8_544
Ga1 Ga5 Ga8 153.9(5) . 8_544
Ga4 Ga5 Ga8 98.1(4) . 8_544
Ta2 Ga5 Ga6 99.7(4) . 8_544
Ta1 Ga5 Ga6 48.1(2) 13 8_544
Ga7 Ga5 Ga6 56.5(3) 14 8_544
Ga3 Ga5 Ga6 78.6(3) . 8_544
Ga9 Ga5 Ga6 83.6(4) . 8_544
Ga5 Ga5 Ga6 101.4(3) 2_655 8_544
Ga5 Ga5 Ga6 96.4(3) 3_665 8_544
Ga4 Ga5 Ga6 142.7(5) 18_545 8_544
Ga7 Ga5 Ga6 50.9(3) 13 8_544
Ga1 Ga5 Ga6 155.4(4) . 8_544
Ga4 Ga5 Ga6 136.0(5) . 8_544
Ga8 Ga5 Ga6 49.8(3) 8_544 8_544
Ta2 Ga6 Ta1 168.9(4) . 16_545
Ta2 Ga6 Ga9 58.9(3) . 15_445
Ta1 Ga6 Ga9 130.0(4) 16_545 15_445
Ta2 Ga6 Ga7 114.1(3) . 18_545
Ta1 Ga6 Ga7 57.4(2) 16_545 18_545
Ga9 Ga6 Ga7 172.4(4) 15_445 18_545
Ta2 Ga6 Ga8 56.9(3) . .
Ta1 Ga6 Ga8 113.8(4) 16_545 .
Ga9 Ga6 Ga8 88.3(3) 15_445 .
Ga7 Ga6 Ga8 89.8(3) 18_545 .
Ta2 Ga6 Ga2 126.4(3) . 7_544
Ta1 Ga6 Ga2 63.7(2) 16_545 7_544
Ga9 Ga6 Ga2 88.5(3) 15_445 7_544
Ga7 Ga6 Ga2 94.2(3) 18_545 7_544
Ga8 Ga6 Ga2 172.5(4) . 7_544
Ta2 Ga6 Ga9 55.4(2) . .
Ta1 Ga6 Ga9 126.6(3) 16_545 .
Ga9 Ga6 Ga9 87.4(2) 15_445 .
Ga7 Ga6 Ga9 85.7(3) 18_545 .
Ga8 Ga6 Ga9 102.0(4) . .
Ga2 Ga6 Ga9 84.7(3) 7_544 .
Ta2 Ga6 Ga7 125.5(3) . 16_545
Ta1 Ga6 Ga7 54.4(2) 16_545 16_545
Ga9 Ga6 Ga7 87.2(3) 15_445 16_545
Ga7 Ga6 Ga7 99.9(4) 18_545 16_545
Ga8 Ga6 Ga7 83.3(3) . 16_545
Ga2 Ga6 Ga7 89.7(3) 7_544 16_545
Ga9 Ga6 Ga7 172.3(4) . 16_545
Ta2 Ga6 Ga5 117.5(4) . 6
Ta1 Ga6 Ga5 52.6(3) 16_545 6
Ga9 Ga6 Ga5 128.6(4) 15_445 6
Ga7 Ga6 Ga5 56.2(3) 18_545 6
Ga8 Ga6 Ga5 61.3(3) . 6
Ga2 Ga6 Ga5 116.1(3) 7_544 6
Ga9 Ga6 Ga5 136.1(4) . 6
Ga7 Ga6 Ga5 51.4(3) 16_545 6
Ta1 Ga7 Ta2 170.4(4) . .
Ta1 Ga7 Ga9 122.0(3) . 15_445
Ta2 Ga7 Ga9 58.1(2) . 15_445
Ta1 Ga7 Ga6 57.7(2) . 17
Ta2 Ga7 Ga6 121.6(3) . 17
Ga9 Ga7 Ga6 176.9(4) 15_445 17
Ta1 Ga7 Ga8 132.3(4) . .
Ta2 Ga7 Ga8 56.4(2) . .
Ga9 Ga7 Ga8 88.1(3) 15_445 .
Ga6 Ga7 Ga8 94.1(3) 17 .
Ta1 Ga7 Ga5 61.5(3) . 15_445
Ta2 Ga7 Ga5 114.8(4) . 15_445
Ga9 Ga7 Ga5 62.6(3) 15_445 15_445
Ga6 Ga7 Ga5 116.2(4) 17 15_445
Ga8 Ga7 Ga5 143.5(4) . 15_445
Ta1 Ga7 Ga3 115.5(3) . .
Ta2 Ga7 Ga3 55.24(16) . .
Ga9 Ga7 Ga3 87.0(3) 15_445 .
Ga6 Ga7 Ga3 90.4(3) 17 .
Ga8 Ga7 Ga3 100.8(3) . .
Ga5 Ga7 Ga3 98.9(3) 15_445 .
Ta1 Ga7 Ga5 59.2(3) . 13
Ta2 Ga7 Ga5 111.2(4) . 13
Ga9 Ga7 Ga5 104.2(4) 15_445 13
Ga6 Ga7 Ga5 73.0(3) 17 13
Ga8 Ga7 Ga5 154.3(4) . 13
Ga5 Ga7 Ga5 60.6(5) 15_445 13
Ga3 Ga7 Ga5 58.2(3) . 13
Ta1 Ga7 Ga6 54.7(2) . 16_545
Ta2 Ga7 Ga6 134.1(3) . 16_545
Ga9 Ga7 Ga6 94.2(3) 15_445 16_545
Ga6 Ga7 Ga6 87.9(4) 17 16_545
Ga8 Ga7 Ga6 90.3(3) . 16_545
Ga5 Ga7 Ga6 72.1(3) 15_445 16_545
Ga3 Ga7 Ga6 168.9(4) . 16_545
Ga5 Ga7 Ga6 110.9(4) 13 16_545
Ta1 Ga7 Ga4 125.6(3) . .
Ta2 Ga7 Ga4 53.1(2) . .
Ga9 Ga7 Ga4 111.2(3) 15_445 .
Ga6 Ga7 Ga4 68.6(3) 17 .
Ga8 Ga7 Ga4 55.4(3) . .
Ga5 Ga7 Ga4 152.9(4) 15_445 .
Ga3 Ga7 Ga4 54.0(2) . .
Ga5 Ga7 Ga4 98.9(4) 13 .
Ga6 Ga7 Ga4 134.7(4) 16_545 .
Ta2 Ga8 Ta2 169.1(4) 6 .
Ta2 Ga8 Ga9 59.0(3) 6 17
Ta2 Ga8 Ga9 118.9(4) . 17
Ta2 Ga8 Ga3 56.68(19) 6 6
Ta2 Ga8 Ga3 113.5(3) . 6
Ga9 Ga8 Ga3 88.1(3) 17 6
Ta2 Ga8 Ga7 130.2(4) 6 .
Ta2 Ga8 Ga7 58.5(2) . .
Ga9 Ga8 Ga7 89.1(3) 17 .
Ga3 Ga8 Ga7 168.4(4) 6 .
Ta2 Ga8 Ga6 124.2(4) 6 .
Ta2 Ga8 Ga6 57.1(3) . .
Ga9 Ga8 Ga6 175.0(4) 17 .
Ga3 Ga8 Ga6 90.9(3) 6 .
Ga7 Ga8 Ga6 90.8(3) . .
Ta2 Ga8 Ga4 114.4(4) 6 .
Ta2 Ga8 Ga4 59.7(3) . .
Ga9 Ga8 Ga4 61.3(3) 17 .
Ga3 Ga8 Ga4 97.7(3) 6 .
Ga7 Ga8 Ga4 71.2(3) . .
Ga6 Ga8 Ga4 113.9(4) . .
Ta2 Ga8 Ga9 56.6(2) 6 6
Ta2 Ga8 Ga9 133.9(4) . 6
Ga9 Ga8 Ga9 88.9(3) 17 6
Ga3 Ga8 Ga9 102.5(3) 6 6
Ga7 Ga8 Ga9 88.7(3) . 6
Ga6 Ga8 Ga9 96.1(4) . 6
Ga4 Ga8 Ga9 143.4(4) . 6
Ta2 Ga8 Ga4 111.8(4) 6 18_545
Ta2 Ga8 Ga4 57.4(3) . 18_545
Ga9 Ga8 Ga4 102.9(4) 17 18_545
Ga3 Ga8 Ga4 57.8(3) 6 18_545
Ga7 Ga8 Ga4 112.1(4) . 18_545
Ga6 Ga8 Ga4 72.4(3) . 18_545
Ga4 Ga8 Ga4 59.1(4) . 18_545
Ga9 Ga8 Ga4 155.9(4) 6 18_545
Ta2 Ga8 Ga5 55.5(3) 6 6
Ta2 Ga8 Ga5 125.1(4) . 6
Ga9 Ga8 Ga5 114.5(4) 17 6
Ga3 Ga8 Ga5 55.7(3) 6 6
Ga7 Ga8 Ga5 135.2(4) . 6
Ga6 Ga8 Ga5 68.8(3) . 6
Ga4 Ga8 Ga5 153.3(4) . 6
Ga9 Ga8 Ga5 56.4(3) 6 6
Ga4 Ga8 Ga5 99.5(4) 18_545 6
Ta2 Ga9 Ta2 170.1(4) . 14
Ta2 Ga9 Ga6 132.7(4) . 14
Ta2 Ga9 Ga6 57.1(2) 14 14
Ta2 Ga9 Ga8 117.7(4) . 18_545
Ta2 Ga9 Ga8 56.5(3) 14 18_545
Ga6 Ga9 Ga8 94.9(4) 14 18_545
Ta2 Ga9 Ga7 116.6(3) . 14
Ta2 Ga9 Ga7 58.4(2) 14 14
Ga6 Ga9 Ga7 92.6(3) 14 14
Ga8 Ga9 Ga7 93.4(3) 18_545 14
Ta2 Ga9 Ga4 59.4(3) . 18_545
Ta2 Ga9 Ga4 112.1(4) 14 18_545
Ga6 Ga9 Ga4 151.6(4) 14 18_545
Ga8 Ga9 Ga4 61.2(3) 18_545 18_545
Ga7 Ga9 Ga4 103.3(4) 14 18_545
Ta2 Ga9 Ga8 55.3(2) . 8_544
Ta2 Ga9 Ga8 129.4(4) 14 8_544
Ga6 Ga9 Ga8 93.8(4) 14 8_544
Ga8 Ga9 Ga8 171.3(4) 18_545 8_544
Ga7 Ga9 Ga8 86.3(3) 14 8_544
Ga4 Ga9 Ga8 110.4(4) 18_545 8_544
Ta2 Ga9 Ga5 59.8(3) . .
Ta2 Ga9 Ga5 112.4(4) 14 .
Ga6 Ga9 Ga5 146.2(4) 14 .
Ga8 Ga9 Ga5 104.7(4) 18_545 .
Ga7 Ga9 Ga5 59.4(3) 14 .
Ga4 Ga9 Ga5 60.8(4) 18_545 .
Ga8 Ga9 Ga5 67.7(3) 8_544 .
Ta2 Ga9 Ga6 54.8(2) . .
Ta2 Ga9 Ga6 130.0(3) 14 .
Ga6 Ga9 Ga6 94.3(4) 14 .
Ga8 Ga9 Ga6 91.1(3) 18_545 .
Ga7 Ga9 Ga6 171.4(4) 14 .
Ga4 Ga9 Ga6 72.6(3) 18_545 .
Ga8 Ga9 Ga6 88.2(3) 8_544 .
Ga5 Ga9 Ga6 112.3(4) . .

loop_
_geom_bond_atom_site_label_1
_geom_bond_atom_site_label_2
_geom_bond_distance
_geom_bond_site_symmetry_2
Ta1 Ga7 2.623(8) 3
Ta1 Ga7 2.623(8) 2
Ta1 Ga7 2.623(8) .
Ta1 Ga6 2.633(9) 17
Ta1 Ga6 2.633(9) 18_445
Ta1 Ga6 2.633(9) 16_545
Ta1 Ga5 2.807(13) 15_445
Ta1 Ga5 2.807(13) 13
Ta1 Ga5 2.808(13) 14_455
Ta1 Ga2 2.956(5) .
Ta2 Ga3 2.585(2) .
Ta2 Ga8 2.593(9) 8_544
Ta2 Ga8 2.612(10) .
Ta2 Ga6 2.616(9) .
Ta2 Ga9 2.634(8) .
Ta2 Ga9 2.665(8) 15_445
Ta2 Ga7 2.675(8) .
Ta2 Ga4 2.763(11) .
Ta2 Ga4 2.764(11) 18_545
Ta2 Ga5 2.792(12) .
Ga1 Ga4 2.961(11) 17
Ga1 Ga4 2.961(11) 2_655
Ga1 Ga4 2.961(11) 3_665
Ga1 Ga4 2.961(11) 16_655
Ga1 Ga4 2.961(11) .
Ga1 Ga4 2.961(11) 18_545
Ga1 Ga5 3.024(12) 17
Ga1 Ga5 3.024(12) 16_655
Ga1 Ga5 3.024(12) 18_545
Ga1 Ga5 3.024(12) .
Ga1 Ga5 3.024(12) 2_655
Ga1 Ga5 3.024(12) 3_665
Ga2 Ga6 2.947(9) 16_545
Ga2 Ga6 2.947(9) 4_455
Ga2 Ga6 2.947(9) 18_445
Ga2 Ga6 2.947(9) 6
Ga2 Ga6 2.947(9) 17
Ga2 Ga6 2.947(9) 5_445
Ga2 Ta1 2.956(5) 10_556
Ga3 Ta2 2.585(2) 13
Ga3 Ga8 2.834(9) 17
Ga3 Ga8 2.834(9) 8_544
Ga3 Ga4 2.864(12) .
Ga3 Ga4 2.864(12) 13
Ga3 Ga5 2.876(12) .
Ga3 Ga5 2.876(12) 13
Ga3 Ga7 2.885(8) .
Ga3 Ga7 2.885(8) 13
Ga4 Ta2 2.764(11) 17
Ga4 Ga8 2.918(14) .
Ga4 Ga9 2.921(14) 17
Ga4 Ga4 2.963(11) 17
Ga4 Ga4 2.963(11) 18_545
Ga4 Ga5 2.967(17) 17
Ga4 Ga5 3.075(17) .
Ga4 Ga8 3.078(14) 17
Ga4 Ga7 3.354(14) .
Ga5 Ta1 2.807(13) 13
Ga5 Ga7 2.854(14) 14
Ga5 Ga9 2.941(14) .
Ga5 Ga5 2.97(2) 2_655
Ga5 Ga5 2.97(2) 3_665
Ga5 Ga4 2.967(17) 18_545
Ga5 Ga7 3.019(14) 13
Ga5 Ga8 3.269(15) 8_544
Ga5 Ga6 3.475(15) 8_544
Ga6 Ta1 2.633(9) 16_545
Ga6 Ga9 2.799(12) 15_445
Ga6 Ga7 2.820(12) 18_545
Ga6 Ga8 2.848(13) .
Ga6 Ga2 2.947(9) 7_544
Ga6 Ga9 3.004(12) .
Ga6 Ga7 3.047(12) 16_545
Ga6 Ga5 3.475(15) 6
Ga7 Ga9 2.811(11) 15_445
Ga7 Ga6 2.820(12) 17
Ga7 Ga8 2.846(12) .
Ga7 Ga5 2.854(14) 15_445
Ga7 Ga5 3.019(14) 13
Ga7 Ga6 3.047(12) 16_545
Ga8 Ta2 2.593(9) 6
Ga8 Ga9 2.804(12) 17
Ga8 Ga3 2.834(9) 6
Ga8 Ga9 2.925(12) 6
Ga8 Ga4 3.078(14) 18_545
Ga8 Ga5 3.269(15) 6
Ga9 Ta2 2.665(8) 14
Ga9 Ga6 2.798(12) 14
Ga9 Ga8 2.804(12) 18_545
Ga9 Ga7 2.811(11) 14
Ga9 Ga4 2.921(14) 18_545
Ga9 Ga8 2.925(12) 8_544
